data_8105790
loop_
_publ_author_name
'Bai, Ling'
'Hong, Yong'
'Liu, Wei'
'Wu, Jie'

_publ_section_title
;
 Crystal structure of
 (E)-2-(1-((2-aminophenyl)imino)ethyl)-5-fluorophenol, C14H13FN2O
;
_journal_issue 4
_journal_name_full 'Zeitschrift f\"ur Kristallographie - New Crystal Structures'
_journal_page_first 593
_journal_page_last 594
_journal_paper_doi 10.1515/ncrs-2018-0072
_journal_volume 234
_journal_year 2019
_chemical_formula_moiety 'C14 H13 F N2 O'
_chemical_formula_sum 'C14 H13 F N2 O'
_chemical_formula_weight 244.26
_space_group_crystal_system orthorhombic
_space_group_IT_number 33
_space_group_name_Hall 'P 2c -2n'
_space_group_name_H-M_alt 'P n a 21'
_atom_sites_solution_hydrogens mixed
_atom_sites_solution_primary iterative
_cell_angle_alpha 90
_cell_angle_beta 90
_cell_angle_gamma 90
_cell_formula_units_Z 4
_cell_length_a 7.1841(6)
_cell_length_b 23.3361(17)
_cell_length_c 7.1672(5)
_cell_measurement_reflns_used 9068
_cell_measurement_temperature 293(2)
_cell_measurement_theta_max 26.910
_cell_measurement_theta_min 2.967
_cell_volume 1201.57(16)
_computing_cell_refinement 'SAINT V8.38A (?, 2016)'
_computing_data_reduction 'SAINT V8.38A (?, 2016)'
_computing_molecular_graphics 'Olex2 (Dolomanov et al., 2009)'
_computing_publication_material 'Olex2 (Dolomanov et al., 2009)'
_computing_structure_refinement 'XL (Sheldrick, 2008)'
_computing_structure_solution
;
Superflip (Palatinus & Chapuis, 2007;Palatinus & van der Lee, 2008;
Palatinus et al., 2012)
;
_diffrn_ambient_temperature 293(2)
_diffrn_measured_fraction_theta_full 0.997
_diffrn_measured_fraction_theta_max 0.997
_diffrn_measurement_device_type 'CCD area detector'
_diffrn_measurement_method 'phi and omega scans'
_diffrn_radiation_monochromator graphite
_diffrn_radiation_type MoK\a
_diffrn_radiation_wavelength 0.71073
_diffrn_reflns_av_R_equivalents 0.0334
_diffrn_reflns_av_unetI/netI 0.0244
_diffrn_reflns_Laue_measured_fraction_full 0.997
_diffrn_reflns_Laue_measured_fraction_max 0.997
_diffrn_reflns_limit_h_max 9
_diffrn_reflns_limit_h_min -9
_diffrn_reflns_limit_k_max 30
_diffrn_reflns_limit_k_min -29
_diffrn_reflns_limit_l_max 9
_diffrn_reflns_limit_l_min -9
_diffrn_reflns_number 18144
_diffrn_reflns_point_group_measured_fraction_full 0.996
_diffrn_reflns_point_group_measured_fraction_max 0.994
_diffrn_reflns_theta_full 25.242
_diffrn_reflns_theta_max 27.543
_diffrn_reflns_theta_min 2.967
_exptl_absorpt_coefficient_mu 0.097
_exptl_absorpt_correction_T_max 0.7456
_exptl_absorpt_correction_T_min 0.6665
_exptl_absorpt_correction_type multi-scan
_exptl_absorpt_process_details
;
SADABS-2016/2 (Bruker,2016/2) was used for absorption correction.
wR2(int) was 0.0847 before and 0.0505 after correction.
The Ratio of minimum to maximum transmission is 0.8939.
The \l/2 correction factor is Not present.
;
_exptl_crystal_colour colorless
_exptl_crystal_density_diffrn 1.350
_exptl_crystal_description block
_exptl_crystal_F_000 512
_exptl_crystal_size_max 0.32
_exptl_crystal_size_mid 0.24
_exptl_crystal_size_min 0.21
_refine_diff_density_max 0.133
_refine_diff_density_min -0.165
_refine_diff_density_rms 0.041
_refine_ls_abs_structure_details
;
 Flack x determined using 933 quotients [(I+)-(I-)]/[(I+)+(I-)]
 (Parsons, Flack and Wagner, Acta Cryst. B69 (2013) 249-259).
;
_refine_ls_abs_structure_Flack -0.1(3)
_refine_ls_extinction_coef .
_refine_ls_extinction_method none
_refine_ls_goodness_of_fit_ref 1.042
_refine_ls_hydrogen_treatment constr
_refine_ls_matrix_type full
_refine_ls_number_parameters 166
_refine_ls_number_reflns 2766
_refine_ls_number_restraints 1
_refine_ls_restrained_S_all 1.042
_refine_ls_R_factor_all 0.0543
_refine_ls_R_factor_gt 0.0437
_refine_ls_shift/su_max 0.000
_refine_ls_shift/su_mean 0.000
_refine_ls_structure_factor_coef Fsqd
_refine_ls_weighting_details 'w=1/[\s^2^(Fo^2^)+(0.0674P)^2^+0.0817P] where P=(Fo^2^+2Fc^2^)/3'
_refine_ls_weighting_scheme calc
_refine_ls_wR_factor_gt 0.1052
_refine_ls_wR_factor_ref 0.1112
_reflns_Friedel_coverage 0.845
_reflns_Friedel_fraction_full 0.995
_reflns_Friedel_fraction_max 0.991
_reflns_number_gt 2368
_reflns_number_total 2766
_reflns_threshold_expression 'I > 2\s(I)'
_cod_data_source_file suppl_ncrs-2018-0072_suppl.cif
_cod_data_source_block 111
_cod_database_code 8105790
_shelx_space_group_comment
;
The symmetry employed for this shelxl refinement is uniquely defined
by the following loop, which should always be used as a source of
symmetry information in preference to the above space-group names.
They are only intended as comments.
;
_shelx_estimated_absorpt_t_max 0.980
_shelx_estimated_absorpt_t_min 0.970
_olex2_refinement_description
;
1. Fixed Uiso
 At 1.2 times of:
  All C(H) groups, All N(H,H) groups
 At 1.5 times of:
  All C(H,H,H) groups, All O(H) groups
2.a Rotating group:
 N2(H2A,H2B)
2.b Aromatic/amide H refined with riding coordinates:
 C11(H11), C5(H5), C2(H2), C12(H12), C6(H6), C14(H14), C13(H13)
2.c Idealised Me refined as rotating group:
 C8(H8A,H8B,H8C)
2.d Idealised tetrahedral OH refined as rotating group:
 O1(H1)
;
_olex2_submission_special_instructions 'No special instructions were received'

loop_
_space_group_symop_operation_xyz
'x, y, z'
'-x, -y, z+1/2'
'-x+1/2, y+1/2, z+1/2'
'x+1/2, -y+1/2, z'

loop_
_atom_site_label
_atom_site_type_symbol
_atom_site_fract_x
_atom_site_fract_y
_atom_site_fract_z
_atom_site_U_iso_or_equiv
_atom_site_adp_type
_atom_site_occupancy
_atom_site_site_symmetry_order
_atom_site_calc_flag
_atom_site_refinement_flags_posn
_atom_site_refinement_flags_adp
_atom_site_refinement_flags_occupancy
_atom_site_disorder_assembly
_atom_site_disorder_group
C1 C -0.6188(4) -0.17095(11) -0.3810(4) 0.0518(6) Uani 1 1 d . . . . .
C2 C -0.6659(3) -0.17561(10) -0.5641(4) 0.0477(6) Uani 1 1 d . . . . .
H2 H -0.687284 -0.143010 -0.635573 0.057 Uiso 1 1 calc R . . . .
C3 C -0.6815(3) -0.22980(10) -0.6429(3) 0.0396(5) Uani 1 1 d . . . . .
C4 C -0.6500(3) -0.27925(9) -0.5331(3) 0.0393(5) Uani 1 1 d . . . . .
C5 C -0.6033(3) -0.27085(12) -0.3452(3) 0.0495(6) Uani 1 1 d . . . . .
H5 H -0.582862 -0.302766 -0.270252 0.059 Uiso 1 1 calc R . . . .
C6 C -0.5864(4) -0.21708(12) -0.2673(4) 0.0569(7) Uani 1 1 d . . . . .
H6 H -0.554256 -0.212316 -0.142603 0.068 Uiso 1 1 calc R . . . .
C7 C -0.6622(3) -0.33665(9) -0.6148(3) 0.0400(5) Uani 1 1 d . . . . .
C8 C -0.6417(4) -0.38792(11) -0.4923(4) 0.0589(7) Uani 1 1 d . . . . .
H8A H -0.653706 -0.422074 -0.566010 0.088 Uiso 1 1 calc GR . . . .
H8B H -0.736710 -0.387390 -0.398180 0.088 Uiso 1 1 calc GR . . . .
H8C H -0.521432 -0.387298 -0.433940 0.088 Uiso 1 1 calc GR . . . .
C9 C -0.6996(3) -0.39396(10) -0.8883(4) 0.0459(5) Uani 1 1 d . . . . .
C10 C -0.5440(3) -0.41322(9) -0.9838(3) 0.0417(5) Uani 1 1 d . . . . .
C11 C -0.5582(4) -0.46375(10) -1.0856(4) 0.0519(6) Uani 1 1 d . . . . .
H11 H -0.454727 -0.477308 -1.149802 0.062 Uiso 1 1 calc R . . . .
C12 C -0.7206(4) -0.49380(11) -1.0932(5) 0.0647(8) Uani 1 1 d . . . . .
H12 H -0.727117 -0.527180 -1.163832 0.078 Uiso 1 1 calc R . . . .
C13 C -0.8745(4) -0.47522(14) -0.9976(7) 0.0871(12) Uani 1 1 d . . . . .
H13 H -0.984603 -0.496183 -1.000451 0.104 Uiso 1 1 calc R . . . .
C14 C -0.8635(4) -0.42496(13) -0.8972(6) 0.0773(10) Uani 1 1 d . . . . .
H14 H -0.968110 -0.411645 -0.834275 0.093 Uiso 1 1 calc R . . . .
F1 F -0.6026(3) -0.11741(8) -0.3067(3) 0.0790(6) Uani 1 1 d . . . . .
N1 N -0.6902(3) -0.34021(8) -0.7933(3) 0.0456(5) Uani 1 1 d . . . . .
N2 N -0.3764(3) -0.38399(10) -0.9684(4) 0.0662(7) Uani 1 1 d . . . . .
H2A H -0.304602 -0.392806 -1.060204 0.079 Uiso 1 1 d GR . . . .
H2B H -0.398311 -0.347745 -0.970646 0.079 Uiso 1 1 d GR . . . .
O1 O -0.7282(3) -0.23307(7) -0.8232(2) 0.0533(5) Uani 1 1 d . . . . .
H1 H -0.721416 -0.266470 -0.858027 0.080 Uiso 1 1 calc GR . . . .

loop_
_atom_site_aniso_label
_atom_site_aniso_U_11
_atom_site_aniso_U_22
_atom_site_aniso_U_33
_atom_site_aniso_U_23
_atom_site_aniso_U_13
_atom_site_aniso_U_12
O1 0.0801(12) 0.0383(8) 0.0414(9) 0.0019(7) -0.0008(9) 0.0095(8)
F1 0.0926(12) 0.0648(10) 0.0797(12) -0.0317(9) 0.0246(10) -0.0234(9)
N1 0.0524(11) 0.0374(10) 0.0471(12) -0.0015(8) 0.0074(9) 0.0056(8)
C10 0.0525(12) 0.0341(10) 0.0385(11) 0.0061(9) 0.0014(10) 0.0022(9)
C3 0.0398(10) 0.0419(12) 0.0369(12) -0.0008(9) 0.0103(9) 0.0042(8)
C7 0.0348(10) 0.0402(11) 0.0450(13) 0.0053(10) 0.0077(9) 0.0076(8)
C9 0.0514(13) 0.0370(11) 0.0494(13) 0.0003(10) 0.0020(11) 0.0043(9)
N2 0.0603(13) 0.0534(12) 0.0849(18) -0.0149(12) 0.0235(13) -0.0091(10)
C1 0.0466(12) 0.0528(14) 0.0561(16) -0.0166(12) 0.0172(12) -0.0094(10)
C4 0.0335(10) 0.0436(12) 0.0407(12) 0.0024(9) 0.0080(8) 0.0059(8)
C11 0.0695(16) 0.0380(11) 0.0482(13) -0.0003(11) 0.0028(12) 0.0062(11)
C5 0.0465(13) 0.0632(15) 0.0390(13) 0.0062(11) 0.0043(10) 0.0052(11)
C2 0.0487(12) 0.0399(11) 0.0543(15) -0.0015(11) 0.0151(11) 0.0013(9)
C12 0.0830(19) 0.0386(12) 0.073(2) -0.0084(13) -0.0138(16) -0.0014(12)
C6 0.0511(15) 0.0776(19) 0.0421(14) -0.0129(13) 0.0058(11) -0.0073(12)
C8 0.0697(17) 0.0451(13) 0.0620(17) 0.0120(12) 0.0039(14) 0.0104(11)
C14 0.0513(14) 0.0638(18) 0.117(3) -0.0217(19) 0.0141(16) -0.0021(13)
C13 0.0609(18) 0.0605(18) 0.140(4) -0.022(2) -0.005(2) -0.0138(14)

loop_
_atom_type_symbol
_atom_type_description
_atom_type_scat_dispersion_real
_atom_type_scat_dispersion_imag
_atom_type_scat_source
C C 0.0033 0.0016 'International Tables Vol C Tables 4.2.6.8 and 6.1.1.4'
H H 0.0000 0.0000 'International Tables Vol C Tables 4.2.6.8 and 6.1.1.4'
F F 0.0171 0.0103 'International Tables Vol C Tables 4.2.6.8 and 6.1.1.4'
N N 0.0061 0.0033 'International Tables Vol C Tables 4.2.6.8 and 6.1.1.4'
O O 0.0106 0.0060 'International Tables Vol C Tables 4.2.6.8 and 6.1.1.4'

loop_
_geom_angle_atom_site_label_1
_geom_angle_atom_site_label_2
_geom_angle_atom_site_label_3
_geom_angle
_geom_angle_site_symmetry_1
_geom_angle_site_symmetry_3
C3 O1 H1 109.5 . .
C7 N1 C9 122.2(2) . .
C9 C10 N2 120.1(2) . .
C9 C10 C11 118.4(2) . .
N2 C10 C11 121.5(2) . .
O1 C3 C4 122.1(2) . .
O1 C3 C2 117.7(2) . .
C2 C3 C4 120.2(2) . .
N1 C7 C4 117.5(2) . .
N1 C7 C8 123.0(2) . .
C4 C7 C8 119.5(2) . .
C10 C9 N1 118.8(2) . .
C14 C9 N1 121.4(2) . .
C14 C9 C10 119.6(2) . .
C10 N2 H2A 110.0 . .
C10 N2 H2B 108.8 . .
H2A N2 H2B 109.3 . .
F1 C1 C6 118.3(3) . .
C2 C1 F1 118.1(3) . .
C2 C1 C6 123.6(2) . .
C3 C4 C7 120.91(19) . .
C5 C4 C3 117.3(2) . .
C5 C4 C7 121.8(2) . .
C10 C11 H11 119.3 . .
C12 C11 C10 121.4(2) . .
C12 C11 H11 119.3 . .
C4 C5 H5 118.7 . .
C6 C5 C4 122.5(2) . .
C6 C5 H5 118.7 . .
C3 C2 H2 120.5 . .
C1 C2 C3 119.0(2) . .
C1 C2 H2 120.5 . .
C11 C12 H12 119.7 . .
C11 C12 C13 120.5(3) . .
C13 C12 H12 119.7 . .
C1 C6 C5 117.4(2) . .
C1 C6 H6 121.3 . .
C5 C6 H6 121.3 . .
C7 C8 H8A 109.5 . .
C7 C8 H8B 109.5 . .
C7 C8 H8C 109.5 . .
H8A C8 H8B 109.5 . .
H8A C8 H8C 109.5 . .
H8B C8 H8C 109.5 . .
C9 C14 H14 119.4 . .
C13 C14 C9 121.2(3) . .
C13 C14 H14 119.4 . .
C12 C13 C14 118.9(3) . .
C12 C13 H13 120.5 . .
C14 C13 H13 120.5 . .

loop_
_geom_bond_atom_site_label_1
_geom_bond_atom_site_label_2
_geom_bond_distance
_geom_bond_site_symmetry_2
O1 H1 0.8200 .
O1 C3 1.337(3) .
F1 C1 1.363(3) .
N1 C7 1.298(3) .
N1 C9 1.429(3) .
C10 C9 1.386(3) .
C10 N2 1.389(3) .
C10 C11 1.390(3) .
C3 C4 1.415(3) .
C3 C2 1.390(3) .
C7 C4 1.465(3) .
C7 C8 1.491(3) .
C9 C14 1.383(4) .
N2 H2A 0.8609 .
N2 H2B 0.8607 .
C1 C2 1.360(4) .
C1 C6 1.370(4) .
C4 C5 1.401(3) .
C11 H11 0.9300 .
C11 C12 1.362(4) .
C5 H5 0.9300 .
C5 C6 1.379(4) .
C2 H2 0.9300 .
C12 H12 0.9300 .
C12 C13 1.372(5) .
C6 H6 0.9300 .
C8 H8A 0.9600 .
C8 H8B 0.9600 .
C8 H8C 0.9600 .
C14 H14 0.9300 .
C14 C13 1.378(5) .
C13 H13 0.9300 .

loop_
_geom_torsion_atom_site_label_1
_geom_torsion_atom_site_label_2
_geom_torsion_atom_site_label_3
_geom_torsion_atom_site_label_4
_geom_torsion
_geom_torsion_site_symmetry_1
_geom_torsion_site_symmetry_2
_geom_torsion_site_symmetry_3
_geom_torsion_site_symmetry_4
O1 C3 C4 C7 1.8(3) . . . .
O1 C3 C4 C5 -179.5(2) . . . .
O1 C3 C2 C1 179.9(2) . . . .
F1 C1 C2 C3 179.5(2) . . . .
F1 C1 C6 C5 -179.9(2) . . . .
N1 C7 C4 C3 4.6(3) . . . .
N1 C7 C4 C5 -174.1(2) . . . .
N1 C9 C14 C13 176.4(3) . . . .
C10 C9 C14 C13 0.9(5) . . . .
C10 C11 C12 C13 -1.0(5) . . . .
C3 C4 C5 C6 -0.5(3) . . . .
C7 N1 C9 C10 -99.8(3) . . . .
C7 N1 C9 C14 84.7(3) . . . .
C7 C4 C5 C6 178.2(2) . . . .
C9 N1 C7 C4 178.37(19) . . . .
C9 N1 C7 C8 -1.4(4) . . . .
C9 C10 C11 C12 0.4(4) . . . .
C9 C14 C13 C12 -1.4(6) . . . .
N2 C10 C9 N1 7.6(4) . . . .
N2 C10 C9 C14 -176.8(3) . . . .
N2 C10 C11 C12 176.8(2) . . . .
C4 C3 C2 C1 0.4(3) . . . .
C4 C5 C6 C1 0.5(4) . . . .
C11 C10 C9 N1 -175.9(2) . . . .
C11 C10 C9 C14 -0.3(4) . . . .
C11 C12 C13 C14 1.5(6) . . . .
C2 C3 C4 C7 -178.73(19) . . . .
C2 C3 C4 C5 0.0(3) . . . .
C2 C1 C6 C5 -0.1(4) . . . .
C6 C1 C2 C3 -0.4(4) . . . .
C8 C7 C4 C3 -175.6(2) . . . .
C8 C7 C4 C5 5.7(3) . . . .
